data_7244490
loop_
_publ_author_name
'Ou, Guang-Chuan'
'Chen, Hai-Yang'
'Wang, Qiong'
'Zhou, Qiang'
'Zeng, Fei'

_publ_section_title
;
 Structure and absolute configuration of liquid molecules based on
 adamantane derivative cocrystallization
;
_journal_issue 11
_journal_name_full 'RSC Advances'
_journal_page_first 6459
_journal_page_last 6462
_journal_paper_doi 10.1039/D1RA09284G
_journal_volume 12
_journal_year 2022
_chemical_formula_sum 'C58 H74 O9'
_chemical_formula_weight 915.17
_space_group_crystal_system triclinic
_space_group_IT_number 2
_space_group_name_Hall '-P 1'
_space_group_name_H-M_alt 'P -1'
_atom_sites_solution_hydrogens geom
_audit_creation_method SHELXL-2018/3
_audit_update_record
;
2021-12-06 deposited with the CCDC.	2022-01-31 downloaded from the CCDC.
;
_cell_angle_alpha 66.376(5)
_cell_angle_beta 80.644(5)
_cell_angle_gamma 62.069(5)
_cell_formula_units_Z 2
_cell_length_a 14.606(6)
_cell_length_b 14.673(6)
_cell_length_c 15.496(6)
_cell_measurement_temperature 273(2)
_cell_volume 2687.0(19)
_computing_structure_refinement 'SHELXL-2018/3 (Sheldrick, 2018)'
_computing_structure_solution 'SHELXT 2014/4 (Sheldrick, 2014)'
_diffrn_ambient_temperature 273(2)
_diffrn_measured_fraction_theta_full 0.996
_diffrn_measured_fraction_theta_max 0.955
_diffrn_radiation_type MoK\a
_diffrn_radiation_wavelength 0.71073
_diffrn_reflns_av_R_equivalents 0.0340
_diffrn_reflns_av_unetI/netI 0.0506
_diffrn_reflns_Laue_measured_fraction_full 0.996
_diffrn_reflns_Laue_measured_fraction_max 0.955
_diffrn_reflns_limit_h_max 18
_diffrn_reflns_limit_h_min -19
_diffrn_reflns_limit_k_max 18
_diffrn_reflns_limit_k_min -18
_diffrn_reflns_limit_l_max 20
_diffrn_reflns_limit_l_min -19
_diffrn_reflns_number 30499
_diffrn_reflns_point_group_measured_fraction_full 0.996
_diffrn_reflns_point_group_measured_fraction_max 0.955
_diffrn_reflns_theta_full 25.242
_diffrn_reflns_theta_max 27.660
_diffrn_reflns_theta_min 1.435
_exptl_absorpt_coefficient_mu 0.075
_exptl_crystal_density_diffrn 1.131
_exptl_crystal_F_000 988
_exptl_crystal_size_max 0.200
_exptl_crystal_size_mid 0.200
_exptl_crystal_size_min 0.200
_refine_diff_density_max 0.560
_refine_diff_density_min -0.606
_refine_diff_density_rms 0.051
_refine_ls_extinction_method none
_refine_ls_goodness_of_fit_ref 1.022
_refine_ls_hydrogen_treatment constr
_refine_ls_matrix_type full
_refine_ls_number_parameters 672
_refine_ls_number_reflns 11982
_refine_ls_number_restraints 642
_refine_ls_restrained_S_all 1.063
_refine_ls_R_factor_all 0.1453
_refine_ls_R_factor_gt 0.0744
_refine_ls_shift/su_max 0.003
_refine_ls_shift/su_mean 0.000
_refine_ls_structure_factor_coef Fsqd
_refine_ls_weighting_details 'w=1/[\s^2^(Fo^2^)+(0.0512P)^2^+2.3399P] where P=(Fo^2^+2Fc^2^)/3'
_refine_ls_weighting_scheme calc
_refine_ls_wR_factor_gt 0.1701
_refine_ls_wR_factor_ref 0.2022
_reflns_Friedel_coverage 0.000
_reflns_number_gt 5761
_reflns_number_total 11982
_reflns_threshold_expression 'I > 2\s(I)'
_cod_data_source_file d1ra09284g2.cif
_cod_data_source_block 2105091_0m
_cod_original_cell_volume 2686.9(19)
_cod_database_code 7244490
_shelx_shelxl_version_number 2018/3
_shelx_space_group_comment
;
The symmetry employed for this shelxl refinement is uniquely defined
by the following loop, which should always be used as a source of
symmetry information in preference to the above space-group names.
They are only intended as comments.
;
_shelx_estimated_absorpt_t_min 0.985
_shelx_estimated_absorpt_t_max 0.985

loop_
_space_group_symop_operation_xyz
'x, y, z'
'-x, -y, -z'

loop_
_atom_site_label
_atom_site_type_symbol
_atom_site_fract_x
_atom_site_fract_y
_atom_site_fract_z
_atom_site_U_iso_or_equiv
_atom_site_adp_type
_atom_site_occupancy
_atom_site_site_symmetry_order
_atom_site_calc_flag
_atom_site_refinement_flags_posn
_atom_site_refinement_flags_adp
_atom_site_refinement_flags_occupancy
_atom_site_disorder_assembly
_atom_site_disorder_group
C1_1 C 0.0864(2) 0.7981(2) 0.80831(19) 0.0470(6) Uani 1 1 d . U . . .
C2_1 C -0.0114(2) 0.8020(3) 0.8404(2) 0.0564(7) Uani 1 1 d . U . . .
C3_1 C -0.0832(3) 0.8842(3) 0.8719(2) 0.0671(9) Uani 1 1 d . U . . .
H3_1 H -0.146707 0.884444 0.892827 0.081 Uiso 1 1 calc R U . . .
C4_1 C -0.0614(3) 0.9657(3) 0.8725(2) 0.0659(9) Uani 1 1 d . U . . .
C5_1 C 0.0319(3) 0.9658(3) 0.8419(2) 0.0639(8) Uani 1 1 d . U . . .
H5_1 H 0.047388 1.020467 0.841907 0.077 Uiso 1 1 calc R U . . .
C6_1 C 0.1033(2) 0.8818(2) 0.8108(2) 0.0556(7) Uani 1 1 d . U . . .
H6_1 H 0.166594 0.882327 0.790424 0.067 Uiso 1 1 calc R U . . .
C7_1 C 0.1663(2) 0.7092(2) 0.77075(18) 0.0429(6) Uani 1 1 d . U . . .
C8_1 C 0.2681(2) 0.7220(2) 0.74537(19) 0.0450(6) Uani 1 1 d . U . . .
H8A_1 H 0.252187 0.795834 0.698754 0.054 Uiso 1 1 calc R U . . .
H8B_1 H 0.296817 0.714850 0.801239 0.054 Uiso 1 1 calc R U . . .
C9_1 C 0.35006(19) 0.6348(2) 0.70623(17) 0.0409(6) Uani 1 1 d . U . . .
C10_1 C 0.3731(2) 0.5192(2) 0.78139(18) 0.0443(6) Uani 1 1 d . U . . .
H10A_1 H 0.402512 0.510344 0.837655 0.053 Uiso 1 1 calc R U . . .
H10B_1 H 0.423758 0.462800 0.758139 0.053 Uiso 1 1 calc R U . . .
C11_1 C 0.2742(2) 0.5026(2) 0.80643(18) 0.0433(6) Uani 1 1 d . U . . .
C12_1 C 0.1938(2) 0.5913(2) 0.84434(18) 0.0455(6) Uani 1 1 d . U . . .
H12A_1 H 0.131569 0.580737 0.860180 0.055 Uiso 1 1 calc R U . . .
H12B_1 H 0.221645 0.582842 0.901312 0.055 Uiso 1 1 calc R U . . .
C13_1 C 0.1220(2) 0.7233(2) 0.68042(18) 0.0436(6) Uani 1 1 d . U . . .
H13A_1 H 0.104559 0.797716 0.634356 0.052 Uiso 1 1 calc R U . . .
H13B_1 H 0.058930 0.714149 0.694486 0.052 Uiso 1 1 calc R U . . .
C14_1 C 0.20057(19) 0.6376(2) 0.63866(18) 0.0412(6) Uani 1 1 d . U . . .
C15_1 C 0.3017(2) 0.6513(2) 0.61672(18) 0.0424(6) Uani 1 1 d . U . . .
H15A_1 H 0.350975 0.597311 0.590374 0.051 Uiso 1 1 calc R U . . .
H15B_1 H 0.286723 0.724913 0.570164 0.051 Uiso 1 1 calc R U . . .
C16_1 C 0.2278(2) 0.5219(2) 0.71448(18) 0.0438(6) Uani 1 1 d . U . . .
H16A_1 H 0.277115 0.466565 0.689494 0.053 Uiso 1 1 calc R U . . .
H16B_1 H 0.165592 0.511035 0.728970 0.053 Uiso 1 1 calc R U . . .
C17_1 C -0.1172(3) 0.7051(3) 0.8878(3) 0.0914(12) Uani 1 1 d . U . . .
H17A_1 H -0.182240 0.766832 0.857661 0.110 Uiso 1 1 calc R U . . .
H17B_1 H -0.114869 0.699583 0.951952 0.110 Uiso 1 1 calc R U . . .
C18_1 C -0.1082(3) 0.5988(3) 0.8874(3) 0.1048(15) Uani 1 1 d . U . . .
H18A_1 H -0.163205 0.583726 0.922801 0.157 Uiso 1 1 calc R U . . .
H18B_1 H -0.042588 0.538782 0.915571 0.157 Uiso 1 1 calc R U . . .
H18C_1 H -0.113049 0.606215 0.823721 0.157 Uiso 1 1 calc R U . . .
C19_1 C -0.1217(3) 1.1308(3) 0.9051(3) 0.0909(12) Uani 1 1 d . U . . .
H19A_1 H -0.108242 1.172278 0.841786 0.109 Uiso 1 1 calc R U . . .
H19B_1 H -0.062232 1.101066 0.945587 0.109 Uiso 1 1 calc R U . . .
C20_1 C -0.2173(4) 1.2053(4) 0.9405(4) 0.1313(19) Uani 1 1 d . U . . .
H20A_1 H -0.203730 1.257930 0.951401 0.197 Uiso 1 1 calc R U . . .
H20B_1 H -0.236444 1.161430 0.998357 0.197 Uiso 1 1 calc R U . . .
H20C_1 H -0.272843 1.244317 0.894449 0.197 Uiso 1 1 calc R U . . .
C21_1 C 0.4505(2) 0.6490(2) 0.68136(18) 0.0445(6) Uani 1 1 d . U . . .
C22_1 C 0.5377(2) 0.5750(2) 0.6482(2) 0.0507(7) Uani 1 1 d . U . . .
C23_1 C 0.6290(2) 0.5857(3) 0.6298(2) 0.0607(8) Uani 1 1 d . U . . .
H23_1 H 0.685431 0.535444 0.608845 0.073 Uiso 1 1 calc R U . . .
C24_1 C 0.6377(2) 0.6689(3) 0.6420(2) 0.0647(8) Uani 1 1 d . U . . .
C25_1 C 0.5548(2) 0.7443(3) 0.6724(2) 0.0614(8) Uani 1 1 d . U . . .
H25_1 H 0.559465 0.801686 0.680024 0.074 Uiso 1 1 calc R U . . .
C26_1 C 0.4626(2) 0.7324(2) 0.6915(2) 0.0542(7) Uani 1 1 d . U . . .
H26_1 H 0.406687 0.783392 0.712230 0.065 Uiso 1 1 calc R U . . .
C27_1 C 0.3005(2) 0.3843(2) 0.87835(18) 0.0459(6) Uani 1 1 d . U . . .
C28_1 C 0.3437(2) 0.3445(2) 0.96911(19) 0.0504(7) Uani 1 1 d . U . . .
C29_1 C 0.3691(2) 0.2372(2) 1.0313(2) 0.0581(8) Uani 1 1 d . U . . .
H29_1 H 0.398483 0.212708 1.090096 0.070 Uiso 1 1 calc R U . . .
C30_1 C 0.3513(2) 0.1654(2) 1.0073(2) 0.0576(8) Uani 1 1 d . U . . .
C31_1 C 0.3096(2) 0.2002(2) 0.9203(2) 0.0600(8) Uani 1 1 d . U . . .
H31_1 H 0.297615 0.152638 0.903172 0.072 Uiso 1 1 calc R U . . .
C32_1 C 0.2856(2) 0.3085(2) 0.8580(2) 0.0533(7) Uani 1 1 d . U . . .
H32_1 H 0.257674 0.331427 0.798887 0.064 Uiso 1 1 calc R U . . .
C33_1 C 0.15558(19) 0.6519(2) 0.54835(18) 0.0424(6) Uani 1 1 d . U . . .
C34_1 C 0.1450(2) 0.5672(2) 0.5395(2) 0.0490(7) Uani 1 1 d . U . . .
H34_1 H 0.163902 0.500651 0.591335 0.059 Uiso 1 1 calc R U . . .
C35_1 C 0.1079(2) 0.5745(3) 0.4586(2) 0.0570(7) Uani 1 1 d . U . . .
H35_1 H 0.102797 0.514572 0.456500 0.068 Uiso 1 1 calc R U . . .
C36_1 C 0.0793(2) 0.6724(3) 0.3821(2) 0.0571(7) Uani 1 1 d . U . . .
C37_1 C 0.0872(2) 0.7609(3) 0.3867(2) 0.0561(7) Uani 1 1 d . U . . .
H37_1 H 0.067094 0.827399 0.334719 0.067 Uiso 1 1 calc R U . . .
C38_1 C 0.1245(2) 0.7512(2) 0.4678(2) 0.0475(6) Uani 1 1 d . U . . .
C39_1 C 0.6169(2) 0.4062(3) 0.6176(3) 0.0681(9) Uani 1 1 d . U . . .
H39A_1 H 0.668442 0.369278 0.668038 0.082 Uiso 1 1 calc R U . . .
H39B_1 H 0.647243 0.434658 0.558631 0.082 Uiso 1 1 calc R U . . .
C40_1 C 0.5829(3) 0.3271(3) 0.6134(3) 0.0785(10) Uani 1 1 d . U . . .
H40A_1 H 0.642473 0.262429 0.608858 0.118 Uiso 1 1 calc R U . . .
H40B_1 H 0.537747 0.362193 0.559144 0.118 Uiso 1 1 calc R U . . .
H40C_1 H 0.546620 0.305532 0.669349 0.118 Uiso 1 1 calc R U . . .
C41_1 C 0.7483(3) 0.7546(4) 0.6234(4) 0.1017(13) Uani 1 1 d . U . . .
H41A_1 H 0.736206 0.757959 0.685727 0.122 Uiso 1 1 calc R U . . .
H41B_1 H 0.700670 0.824887 0.578631 0.122 Uiso 1 1 calc R U . . .
C42_1 C 0.8609(3) 0.7303(4) 0.5963(4) 0.1297(19) Uani 1 1 d . U . . .
H42A_1 H 0.874812 0.787794 0.597047 0.195 Uiso 1 1 calc R U . . .
H42B_1 H 0.871373 0.728032 0.534295 0.195 Uiso 1 1 calc R U . . .
H42C_1 H 0.906949 0.659960 0.640669 0.195 Uiso 1 1 calc R U . . .
C43_1 C 0.3952(3) 0.3876(3) 1.0829(2) 0.0780(10) Uani 1 1 d . U . . .
H43A_1 H 0.467865 0.334238 1.091097 0.094 Uiso 1 1 calc R U . . .
H43B_1 H 0.356561 0.354081 1.130699 0.094 Uiso 1 1 calc R U . . .
C44_1 C 0.3815(4) 0.4909(3) 1.0916(3) 0.1071(15) Uani 1 1 d . U . . .
H44A_1 H 0.403148 0.473623 1.153824 0.161 Uiso 1 1 calc R U . . .
H44B_1 H 0.309853 0.544305 1.080529 0.161 Uiso 1 1 calc R U . . .
H44C_1 H 0.422812 0.521277 1.046033 0.161 Uiso 1 1 calc R U . . .
C45_1 C 0.3754(3) -0.0211(3) 1.0500(3) 0.0739(10) Uani 1 1 d . U . . .
H45A_1 H 0.421728 -0.031663 0.998687 0.089 Uiso 1 1 calc R U . . .
H45B_1 H 0.305829 0.002559 1.029464 0.089 Uiso 1 1 calc R U . . .
C46_1 C 0.4093(3) -0.1270(3) 1.1345(3) 0.1003(14) Uani 1 1 d . U . . .
H46A_1 H 0.410759 -0.184355 1.118338 0.150 Uiso 1 1 calc R U . . .
H46B_1 H 0.361477 -0.116321 1.184120 0.150 Uiso 1 1 calc R U . . .
H46C_1 H 0.477290 -0.148413 1.155439 0.150 Uiso 1 1 calc R U . . .
C47_1 C 0.0349(4) 0.6067(3) 0.2837(3) 0.0956(13) Uani 1 1 d . U . . .
H47A_1 H -0.011759 0.583200 0.328519 0.115 Uiso 1 1 calc R U . . .
H47B_1 H 0.102570 0.543268 0.292738 0.115 Uiso 1 1 calc R U . . .
C48_1 C -0.0063(4) 0.6527(4) 0.1836(3) 0.1298(19) Uani 1 1 d . U . . .
H48A_1 H -0.018080 0.598446 0.173679 0.195 Uiso 1 1 calc R U . . .
H48B_1 H 0.043461 0.669535 0.139892 0.195 Uiso 1 1 calc R U . . .
H48C_1 H -0.070272 0.719149 0.173935 0.195 Uiso 1 1 calc R U . . .
C49_1 C 0.1123(3) 0.9358(2) 0.3919(2) 0.0690(9) Uani 1 1 d . U . . .
H49A_1 H 0.040495 0.970300 0.371026 0.083 Uiso 1 1 calc R U . . .
H49B_1 H 0.156313 0.918315 0.341099 0.083 Uiso 1 1 calc R U . . .
C50_1 C 0.1325(3) 1.0124(3) 0.4174(3) 0.0908(12) Uani 1 1 d . U . . .
H50A_1 H 0.117716 1.080100 0.363644 0.136 Uiso 1 1 calc R U . . .
H50B_1 H 0.203842 0.977840 0.437087 0.136 Uiso 1 1 calc R U . . .
H50C_1 H 0.088828 1.028722 0.467924 0.136 Uiso 1 1 calc R U . . .
O1_1 O -0.03269(16) 0.72183(18) 0.83768(17) 0.0694(6) Uani 1 1 d . U . . .
O2_1 O -0.1386(2) 1.0431(2) 0.9050(2) 0.0904(8) Uani 1 1 d . U . . .
O3_1 O 0.52785(15) 0.49449(17) 0.63424(14) 0.0580(5) Uani 1 1 d . U . . .
O4_1 O 0.73442(18) 0.6674(2) 0.6221(2) 0.0891(8) Uani 1 1 d . U . . .
O5_1 O 0.35774(17) 0.41826(17) 0.99162(14) 0.0636(6) Uani 1 1 d . U . . .
O6_1 O 0.37759(18) 0.06085(17) 1.07631(16) 0.0734(6) Uani 1 1 d . U . . .
O7_1 O 0.0420(2) 0.6935(2) 0.29645(16) 0.0790(7) Uani 1 1 d . U . . .
O8_1 O 0.13397(16) 0.83718(16) 0.47349(13) 0.0583(5) Uani 1 1 d . U . . .
C1_2 C 0.6094(5) 0.8875(5) 0.3245(4) 0.167(3) Uani 0.637(4) 1 d DG U P A 1
C2_2 C 0.7160(5) 0.8313(5) 0.3416(5) 0.188(3) Uani 0.637(4) 1 d DG U P A 1
H2_2 H 0.744754 0.764250 0.392494 0.226 Uiso 0.637(4) 1 calc R U P A 1
C3_2 C 0.7797(4) 0.8755(7) 0.2828(6) 0.184(3) Uani 0.637(4) 1 d DG U P A 1
H3_2 H 0.851066 0.837950 0.294279 0.221 Uiso 0.637(4) 1 calc R U P A 1
C4_2 C 0.7368(6) 0.9758(7) 0.2068(6) 0.173(3) Uani 0.637(4) 1 d DG U P A 1
H4_2 H 0.779403 1.005308 0.167418 0.207 Uiso 0.637(4) 1 calc R U P A 1
C5_2 C 0.6302(6) 1.0319(5) 0.1896(5) 0.180(3) Uani 0.637(4) 1 d DG U P A 1
H5_2 H 0.601426 1.098968 0.138772 0.216 Uiso 0.637(4) 1 calc R U P A 1
C6_2 C 0.5665(4) 0.9877(5) 0.2485(5) 0.180(3) Uani 0.637(4) 1 d DG U P A 1
H6_2 H 0.495112 1.025269 0.236986 0.216 Uiso 0.637(4) 1 calc R U P A 1
C7_2 C 0.4493(9) 0.9223(12) 0.4209(9) 0.249(5) Uani 0.637(4) 1 d D U P A 1
H7A_2 H 0.415663 0.885652 0.472251 0.298 Uiso 0.637(4) 1 calc R U P A 1
H7B_2 H 0.473417 0.960613 0.443141 0.298 Uiso 0.637(4) 1 calc R U P A 1
C8_2 C 0.5404(7) 0.8368(7) 0.3891(7) 0.204(3) Uani 0.637(4) 1 d D U P A 1
H8A_2 H 0.514921 0.809214 0.355714 0.245 Uiso 0.637(4) 1 calc R U P A 1
H8B_2 H 0.581023 0.774444 0.443800 0.245 Uiso 0.637(4) 1 calc R U P A 1
O1_2 O 0.3773(10) 1.0003(12) 0.3431(10) 0.378(7) Uani 0.637(4) 1 d D U P A 1
H1_2 H 0.343079 1.059260 0.350941 0.567 Uiso 0.637(4) 1 calc R U P A 1
C1_3 C 0.6021(8) 0.9001(12) 0.3795(11) 0.183(4) Uani 0.363(4) 1 d DG U P A 2
C2_3 C 0.6715(10) 0.8057(11) 0.3612(11) 0.171(4) Uani 0.363(4) 1 d DG U P A 2
H2_3 H 0.649693 0.754822 0.362730 0.205 Uiso 0.363(4) 1 calc R U P A 2
C3_3 C 0.7735(10) 0.7874(11) 0.3406(11) 0.191(4) Uani 0.363(4) 1 d DG U P A 2
H3_3 H 0.819921 0.724218 0.328325 0.229 Uiso 0.363(4) 1 calc R U P A 2
C4_3 C 0.8060(9) 0.8634(14) 0.3382(11) 0.205(5) Uani 0.363(4) 1 d DG U P A 2
H4_3 H 0.874269 0.851159 0.324436 0.246 Uiso 0.363(4) 1 calc R U P A 2
C5_3 C 0.7366(12) 0.9578(12) 0.3565(11) 0.217(5) Uani 0.363(4) 1 d DG U P A 2
H5_3 H 0.758389 1.008704 0.354951 0.261 Uiso 0.363(4) 1 calc R U P A 2
C6_3 C 0.6346(11) 0.9762(10) 0.3771(11) 0.209(5) Uani 0.363(4) 1 d DG U P A 2
H6_3 H 0.588161 1.039310 0.389356 0.251 Uiso 0.363(4) 1 calc R U P A 2
C7_3 C 0.4394(15) 0.9361(9) 0.3273(14) 0.201(5) Uani 0.363(4) 1 d D U P A 2
H7A_3 H 0.489653 0.889197 0.295323 0.241 Uiso 0.363(4) 1 calc R U P A 2
H7B_3 H 0.384088 0.913782 0.347345 0.241 Uiso 0.363(4) 1 calc R U P A 2
C8_3 C 0.4910(11) 0.9204(19) 0.4128(13) 0.226(5) Uani 0.363(4) 1 d D U P A 2
H8A_3 H 0.491271 0.857096 0.467005 0.271 Uiso 0.363(4) 1 calc R U P A 2
H8B_3 H 0.456814 0.986286 0.428628 0.271 Uiso 0.363(4) 1 calc R U P A 2
O1_3 O 0.3978(12) 1.0497(9) 0.2637(7) 0.155(4) Uani 0.363(4) 1 d D U P A 2
H1_3 H 0.382397 1.054240 0.213034 0.232 Uiso 0.363(4) 1 calc R U P A 2

loop_
_atom_site_aniso_label
_atom_site_aniso_U_11
_atom_site_aniso_U_22
_atom_site_aniso_U_33
_atom_site_aniso_U_23
_atom_site_aniso_U_13
_atom_site_aniso_U_12
C1_1 0.0443(15) 0.0496(15) 0.0456(15) -0.0221(13) 0.0025(12) -0.0166(13)
C2_1 0.0501(17) 0.0569(17) 0.0655(18) -0.0328(15) 0.0109(14) -0.0209(14)
C3_1 0.0551(19) 0.067(2) 0.082(2) -0.0436(18) 0.0212(16) -0.0226(16)
C4_1 0.063(2) 0.0606(19) 0.070(2) -0.0401(16) 0.0129(16) -0.0140(16)
C5_1 0.071(2) 0.0588(19) 0.068(2) -0.0361(16) 0.0064(16) -0.0252(16)
C6_1 0.0530(17) 0.0595(18) 0.0592(18) -0.0313(15) 0.0075(14) -0.0229(15)
C7_1 0.0389(14) 0.0463(14) 0.0425(14) -0.0208(12) 0.0057(11) -0.0161(12)
C8_1 0.0430(15) 0.0481(15) 0.0436(15) -0.0200(12) 0.0028(12) -0.0182(12)
C9_1 0.0366(13) 0.0464(14) 0.0399(14) -0.0181(12) 0.0025(11) -0.0175(11)
C10_1 0.0384(14) 0.0490(15) 0.0429(15) -0.0178(12) 0.0010(11) -0.0168(12)
C11_1 0.0417(14) 0.0444(14) 0.0397(14) -0.0147(12) 0.0028(11) -0.0172(12)
C12_1 0.0417(15) 0.0506(16) 0.0430(15) -0.0195(12) 0.0059(12) -0.0194(12)
C13_1 0.0381(14) 0.0447(15) 0.0455(15) -0.0174(12) 0.0019(11) -0.0162(12)
C14_1 0.0379(13) 0.0435(14) 0.0405(14) -0.0164(11) 0.0015(11) -0.0163(11)
C15_1 0.0415(14) 0.0432(14) 0.0402(14) -0.0160(12) 0.0041(11) -0.0177(12)
C16_1 0.0413(15) 0.0449(15) 0.0433(15) -0.0161(12) 0.0019(12) -0.0181(12)
C17_1 0.078(2) 0.093(3) 0.126(3) -0.064(2) 0.051(2) -0.051(2)
C18_1 0.095(3) 0.097(3) 0.147(4) -0.063(3) 0.051(3) -0.062(3)
C19_1 0.102(3) 0.071(2) 0.102(3) -0.058(2) 0.018(2) -0.024(2)
C20_1 0.127(4) 0.103(3) 0.166(5) -0.096(4) 0.021(3) -0.020(3)
C21_1 0.0425(15) 0.0515(15) 0.0414(14) -0.0171(12) 0.0018(11) -0.0229(13)
C22_1 0.0432(15) 0.0596(17) 0.0524(16) -0.0231(14) 0.0061(12) -0.0249(14)
C23_1 0.0445(17) 0.073(2) 0.071(2) -0.0334(17) 0.0113(14) -0.0281(15)
C24_1 0.0482(17) 0.077(2) 0.078(2) -0.0303(17) 0.0085(15) -0.0363(16)
C25_1 0.0616(19) 0.0642(19) 0.069(2) -0.0228(16) -0.0010(16) -0.0371(16)
C26_1 0.0516(17) 0.0591(18) 0.0536(17) -0.0208(14) 0.0014(13) -0.0261(14)
C27_1 0.0435(15) 0.0458(15) 0.0408(14) -0.0127(12) 0.0050(11) -0.0181(12)
C28_1 0.0516(16) 0.0487(16) 0.0448(15) -0.0144(13) 0.0020(12) -0.0202(13)
C29_1 0.0571(18) 0.0547(18) 0.0474(17) -0.0119(14) 0.0011(14) -0.0191(15)
C30_1 0.0526(17) 0.0451(16) 0.0577(18) -0.0109(14) 0.0094(14) -0.0175(14)
C31_1 0.0659(19) 0.0483(17) 0.0628(19) -0.0165(15) 0.0014(15) -0.0264(15)
C32_1 0.0559(17) 0.0495(16) 0.0510(17) -0.0155(14) 0.0000(14) -0.0230(14)
C33_1 0.0360(13) 0.0460(15) 0.0442(15) -0.0180(12) 0.0019(11) -0.0168(12)
C34_1 0.0459(16) 0.0503(16) 0.0505(16) -0.0179(13) -0.0003(13) -0.0213(13)
C35_1 0.0591(18) 0.0598(18) 0.0629(19) -0.0272(16) -0.0018(15) -0.0302(15)
C36_1 0.0581(18) 0.0655(19) 0.0542(17) -0.0270(15) -0.0068(14) -0.0262(15)
C37_1 0.0611(18) 0.0552(17) 0.0492(16) -0.0157(14) -0.0101(14) -0.0231(15)
C38_1 0.0474(15) 0.0462(15) 0.0495(16) -0.0199(13) -0.0025(12) -0.0183(13)
C39_1 0.0575(19) 0.066(2) 0.078(2) -0.0381(18) 0.0138(16) -0.0201(16)
C40_1 0.092(3) 0.060(2) 0.080(2) -0.0315(19) 0.020(2) -0.032(2)
C41_1 0.080(3) 0.101(3) 0.155(4) -0.061(3) 0.016(3) -0.057(2)
C42_1 0.086(3) 0.134(4) 0.223(6) -0.092(4) 0.041(3) -0.080(3)
C43_1 0.098(3) 0.074(2) 0.057(2) -0.0175(17) -0.0176(18) -0.034(2)
C44_1 0.156(4) 0.087(3) 0.084(3) -0.032(2) -0.035(3) -0.045(3)
C45_1 0.073(2) 0.0506(19) 0.079(2) -0.0112(17) 0.0118(18) -0.0268(17)
C46_1 0.105(3) 0.056(2) 0.104(3) 0.000(2) 0.003(3) -0.034(2)
C47_1 0.120(3) 0.101(3) 0.092(3) -0.046(2) -0.026(2) -0.052(2)
C48_1 0.168(5) 0.141(4) 0.113(4) -0.062(3) -0.043(3) -0.067(4)
C49_1 0.084(2) 0.0505(18) 0.063(2) -0.0080(16) -0.0159(17) -0.0279(17)
C50_1 0.112(3) 0.056(2) 0.100(3) -0.012(2) -0.024(2) -0.040(2)
O1_1 0.0536(13) 0.0748(14) 0.0982(17) -0.0531(13) 0.0293(12) -0.0342(11)
O2_1 0.0837(17) 0.0773(16) 0.120(2) -0.0682(16) 0.0299(15) -0.0258(14)
O3_1 0.0465(11) 0.0636(13) 0.0753(14) -0.0400(11) 0.0138(10) -0.0255(10)
O4_1 0.0614(14) 0.0971(18) 0.136(2) -0.0556(17) 0.0186(14) -0.0509(14)
O5_1 0.0851(15) 0.0588(13) 0.0444(11) -0.0126(10) -0.0109(10) -0.0316(12)
O6_1 0.0860(16) 0.0498(13) 0.0655(14) -0.0064(11) 0.0003(12) -0.0276(12)
O7_1 0.1008(18) 0.0843(16) 0.0665(14) -0.0316(13) -0.0227(13) -0.0417(14)
O8_1 0.0746(14) 0.0462(11) 0.0519(12) -0.0104(9) -0.0143(10) -0.0265(10)
C1_2 0.130(5) 0.171(5) 0.215(6) -0.079(5) -0.016(5) -0.065(4)
C2_2 0.135(5) 0.192(6) 0.235(6) -0.081(5) -0.032(5) -0.059(5)
C3_2 0.119(5) 0.187(6) 0.245(7) -0.074(5) -0.016(5) -0.066(5)
C4_2 0.147(6) 0.174(7) 0.243(8) -0.097(6) -0.010(6) -0.086(5)
C5_2 0.165(7) 0.164(6) 0.246(8) -0.106(6) -0.007(6) -0.071(6)
C6_2 0.150(6) 0.156(6) 0.222(7) -0.078(5) 0.017(6) -0.056(5)
C7_2 0.170(7) 0.198(7) 0.250(7) -0.009(7) -0.045(7) -0.029(6)
C8_2 0.160(6) 0.186(6) 0.237(6) -0.053(5) -0.028(5) -0.067(5)
O1_2 0.297(10) 0.317(10) 0.331(10) -0.036(9) 0.012(9) -0.062(8)
C1_3 0.142(5) 0.173(6) 0.233(6) -0.069(5) -0.020(5) -0.066(5)
C2_3 0.127(6) 0.179(6) 0.225(6) -0.081(5) -0.023(6) -0.068(5)
C3_3 0.127(6) 0.192(7) 0.242(7) -0.076(6) -0.014(6) -0.061(6)
C4_3 0.132(6) 0.198(7) 0.251(8) -0.073(6) -0.008(7) -0.052(6)
C5_3 0.139(7) 0.193(7) 0.259(8) -0.053(7) -0.006(7) -0.049(7)
C6_3 0.145(7) 0.181(7) 0.248(8) -0.053(7) -0.004(7) -0.050(6)
C7_3 0.162(7) 0.174(7) 0.230(8) -0.046(7) -0.029(7) -0.059(6)
C8_3 0.161(7) 0.189(7) 0.244(7) -0.030(6) -0.029(6) -0.044(6)
O1_3 0.226(10) 0.133(7) 0.104(7) -0.027(6) 0.006(8) -0.094(7)

loop_
_atom_type_symbol
_atom_type_description
_atom_type_scat_dispersion_real
_atom_type_scat_dispersion_imag
_atom_type_scat_source
C C 0.0033 0.0016 'International Tables Vol C Tables 4.2.6.8 and 6.1.1.4'
H H 0.0000 0.0000 'International Tables Vol C Tables 4.2.6.8 and 6.1.1.4'
O O 0.0106 0.0060 'International Tables Vol C Tables 4.2.6.8 and 6.1.1.4'

loop_
_geom_angle_atom_site_label_1
_geom_angle_atom_site_label_2
_geom_angle_atom_site_label_3
_geom_angle
_geom_angle_site_symmetry_1
_geom_angle_site_symmetry_3
_geom_angle_publ_flag
C6_1 C1_1 C2_1 114.9(3) . . ?
C6_1 C1_1 C7_1 122.5(3) . . ?
C2_1 C1_1 C7_1 122.6(2) . . ?
O1_1 C2_1 C3_1 121.1(3) . . ?
O1_1 C2_1 C1_1 117.2(2) . . ?
C3_1 C2_1 C1_1 121.7(3) . . ?
C4_1 C3_1 C2_1 120.5(3) . . ?
C4_1 C3_1 H3_1 119.8 . . ?
C2_1 C3_1 H3_1 119.8 . . ?
C5_1 C4_1 O2_1 124.5(3) . . ?
C5_1 C4_1 C3_1 120.1(3) . . ?
O2_1 C4_1 C3_1 115.4(3) . . ?
C4_1 C5_1 C6_1 118.4(3) . . ?
C4_1 C5_1 H5_1 120.8 . . ?
C6_1 C5_1 H5_1 120.8 . . ?
C1_1 C6_1 C5_1 124.4(3) . . ?
C1_1 C6_1 H6_1 117.8 . . ?
C5_1 C6_1 H6_1 117.8 . . ?
C13_1 C7_1 C1_1 109.2(2) . . ?
C13_1 C7_1 C12_1 109.7(2) . . ?
C1_1 C7_1 C12_1 111.2(2) . . ?
C13_1 C7_1 C8_1 107.6(2) . . ?
C1_1 C7_1 C8_1 111.2(2) . . ?
C12_1 C7_1 C8_1 107.9(2) . . ?
C9_1 C8_1 C7_1 112.7(2) . . ?
C9_1 C8_1 H8A_1 109.1 . . ?
C7_1 C8_1 H8A_1 109.1 . . ?
C9_1 C8_1 H8B_1 109.1 . . ?
C7_1 C8_1 H8B_1 109.1 . . ?
H8A_1 C8_1 H8B_1 107.8 . . ?
C10_1 C9_1 C15_1 110.2(2) . . ?
C10_1 C9_1 C21_1 110.4(2) . . ?
C15_1 C9_1 C21_1 109.5(2) . . ?
C10_1 C9_1 C8_1 107.7(2) . . ?
C15_1 C9_1 C8_1 107.0(2) . . ?
C21_1 C9_1 C8_1 111.9(2) . . ?
C9_1 C10_1 C11_1 111.3(2) . . ?
C9_1 C10_1 H10A_1 109.4 . . ?
C11_1 C10_1 H10A_1 109.4 . . ?
C9_1 C10_1 H10B_1 109.4 . . ?
C11_1 C10_1 H10B_1 109.4 . . ?
H10A_1 C10_1 H10B_1 108.0 . . ?
C27_1 C11_1 C10_1 110.1(2) . . ?
C27_1 C11_1 C12_1 111.6(2) . . ?
C10_1 C11_1 C12_1 109.5(2) . . ?
C27_1 C11_1 C16_1 110.5(2) . . ?
C10_1 C11_1 C16_1 107.6(2) . . ?
C12_1 C11_1 C16_1 107.5(2) . . ?
C7_1 C12_1 C11_1 111.0(2) . . ?
C7_1 C12_1 H12A_1 109.4 . . ?
C11_1 C12_1 H12A_1 109.4 . . ?
C7_1 C12_1 H12B_1 109.4 . . ?
C11_1 C12_1 H12B_1 109.4 . . ?
H12A_1 C12_1 H12B_1 108.0 . . ?
C7_1 C13_1 C14_1 111.2(2) . . ?
C7_1 C13_1 H13A_1 109.4 . . ?
C14_1 C13_1 H13A_1 109.4 . . ?
C7_1 C13_1 H13B_1 109.4 . . ?
C14_1 C13_1 H13B_1 109.4 . . ?
H13A_1 C13_1 H13B_1 108.0 . . ?
C16_1 C14_1 C33_1 111.6(2) . . ?
C16_1 C14_1 C13_1 107.5(2) . . ?
C33_1 C14_1 C13_1 110.9(2) . . ?
C16_1 C14_1 C15_1 107.3(2) . . ?
C33_1 C14_1 C15_1 109.9(2) . . ?
C13_1 C14_1 C15_1 109.6(2) . . ?
C9_1 C15_1 C14_1 111.2(2) . . ?
C9_1 C15_1 H15A_1 109.4 . . ?
C14_1 C15_1 H15A_1 109.4 . . ?
C9_1 C15_1 H15B_1 109.4 . . ?
C14_1 C15_1 H15B_1 109.4 . . ?
H15A_1 C15_1 H15B_1 108.0 . . ?
C14_1 C16_1 C11_1 113.7(2) . . ?
C14_1 C16_1 H16A_1 108.8 . . ?
C11_1 C16_1 H16A_1 108.8 . . ?
C14_1 C16_1 H16B_1 108.8 . . ?
C11_1 C16_1 H16B_1 108.8 . . ?
H16A_1 C16_1 H16B_1 107.7 . . ?
O1_1 C17_1 C18_1 107.4(3) . . ?
O1_1 C17_1 H17A_1 110.2 . . ?
C18_1 C17_1 H17A_1 110.2 . . ?
O1_1 C17_1 H17B_1 110.2 . . ?
C18_1 C17_1 H17B_1 110.2 . . ?
H17A_1 C17_1 H17B_1 108.5 . . ?
C17_1 C18_1 H18A_1 109.5 . . ?
C17_1 C18_1 H18B_1 109.5 . . ?
H18A_1 C18_1 H18B_1 109.5 . . ?
C17_1 C18_1 H18C_1 109.5 . . ?
H18A_1 C18_1 H18C_1 109.5 . . ?
H18B_1 C18_1 H18C_1 109.5 . . ?
O2_1 C19_1 C20_1 107.8(4) . . ?
O2_1 C19_1 H19A_1 110.1 . . ?
C20_1 C19_1 H19A_1 110.1 . . ?
O2_1 C19_1 H19B_1 110.1 . . ?
C20_1 C19_1 H19B_1 110.1 . . ?
H19A_1 C19_1 H19B_1 108.5 . . ?
C19_1 C20_1 H20A_1 109.5 . . ?
C19_1 C20_1 H20B_1 109.5 . . ?
H20A_1 C20_1 H20B_1 109.5 . . ?
C19_1 C20_1 H20C_1 109.5 . . ?
H20A_1 C20_1 H20C_1 109.5 . . ?
H20B_1 C20_1 H20C_1 109.5 . . ?
C26_1 C21_1 C22_1 115.5(3) . . ?
C26_1 C21_1 C9_1 122.9(2) . . ?
C22_1 C21_1 C9_1 121.6(2) . . ?
O3_1 C22_1 C23_1 121.5(3) . . ?
O3_1 C22_1 C21_1 117.4(2) . . ?
C23_1 C22_1 C21_1 121.1(3) . . ?
C24_1 C23_1 C22_1 121.3(3) . . ?
C24_1 C23_1 H23_1 119.4 . . ?
C22_1 C23_1 H23_1 119.4 . . ?
C23_1 C24_1 C25_1 120.1(3) . . ?
C23_1 C24_1 O4_1 114.4(3) . . ?
C25_1 C24_1 O4_1 125.5(3) . . ?
C24_1 C25_1 C26_1 118.3(3) . . ?
C24_1 C25_1 H25_1 120.9 . . ?
C26_1 C25_1 H25_1 120.9 . . ?
C21_1 C26_1 C25_1 123.8(3) . . ?
C21_1 C26_1 H26_1 118.1 . . ?
C25_1 C26_1 H26_1 118.1 . . ?
C32_1 C27_1 C28_1 115.2(3) . . ?
C32_1 C27_1 C11_1 122.3(2) . . ?
C28_1 C27_1 C11_1 122.5(2) . . ?
O5_1 C28_1 C29_1 122.2(3) . . ?
O5_1 C28_1 C27_1 116.4(2) . . ?
C29_1 C28_1 C27_1 121.3(3) . . ?
C28_1 C29_1 C30_1 120.8(3) . . ?
C28_1 C29_1 H29_1 119.6 . . ?
C30_1 C29_1 H29_1 119.6 . . ?
C31_1 C30_1 O6_1 124.5(3) . . ?
C31_1 C30_1 C29_1 120.0(3) . . ?
O6_1 C30_1 C29_1 115.5(3) . . ?
C30_1 C31_1 C32_1 118.3(3) . . ?
C30_1 C31_1 H31_1 120.8 . . ?
C32_1 C31_1 H31_1 120.8 . . ?
C27_1 C32_1 C31_1 124.3(3) . . ?
C27_1 C32_1 H32_1 117.9 . . ?
C31_1 C32_1 H32_1 117.9 . . ?
C34_1 C33_1 C38_1 115.1(2) . . ?
C34_1 C33_1 C14_1 122.2(2) . . ?
C38_1 C33_1 C14_1 122.7(2) . . ?
C33_1 C34_1 C35_1 124.6(3) . . ?
C33_1 C34_1 H34_1 117.7 . . ?
C35_1 C34_1 H34_1 117.7 . . ?
C36_1 C35_1 C34_1 118.2(3) . . ?
C36_1 C35_1 H35_1 120.9 . . ?
C34_1 C35_1 H35_1 120.9 . . ?
C35_1 C36_1 O7_1 125.8(3) . . ?
C35_1 C36_1 C37_1 120.1(3) . . ?
O7_1 C36_1 C37_1 114.1(3) . . ?
C38_1 C37_1 C36_1 120.5(3) . . ?
C38_1 C37_1 H37_1 119.7 . . ?
C36_1 C37_1 H37_1 119.7 . . ?
O8_1 C38_1 C37_1 121.5(3) . . ?
O8_1 C38_1 C33_1 117.0(2) . . ?
C37_1 C38_1 C33_1 121.5(3) . . ?
O3_1 C39_1 C40_1 107.3(3) . . ?
O3_1 C39_1 H39A_1 110.2 . . ?
C40_1 C39_1 H39A_1 110.2 . . ?
O3_1 C39_1 H39B_1 110.2 . . ?
C40_1 C39_1 H39B_1 110.2 . . ?
H39A_1 C39_1 H39B_1 108.5 . . ?
C39_1 C40_1 H40A_1 109.5 . . ?
C39_1 C40_1 H40B_1 109.5 . . ?
H40A_1 C40_1 H40B_1 109.5 . . ?
C39_1 C40_1 H40C_1 109.5 . . ?
H40A_1 C40_1 H40C_1 109.5 . . ?
H40B_1 C40_1 H40C_1 109.5 . . ?
O4_1 C41_1 C42_1 106.1(3) . . ?
O4_1 C41_1 H41A_1 110.5 . . ?
C42_1 C41_1 H41A_1 110.5 . . ?
O4_1 C41_1 H41B_1 110.5 . . ?
C42_1 C41_1 H41B_1 110.5 . . ?
H41A_1 C41_1 H41B_1 108.7 . . ?
C41_1 C42_1 H42A_1 109.5 . . ?
C41_1 C42_1 H42B_1 109.5 . . ?
H42A_1 C42_1 H42B_1 109.5 . . ?
C41_1 C42_1 H42C_1 109.5 . . ?
H42A_1 C42_1 H42C_1 109.5 . . ?
H42B_1 C42_1 H42C_1 109.5 . . ?
O5_1 C43_1 C44_1 107.3(3) . . ?
O5_1 C43_1 H43A_1 110.3 . . ?
C44_1 C43_1 H43A_1 110.3 . . ?
O5_1 C43_1 H43B_1 110.3 . . ?
C44_1 C43_1 H43B_1 110.3 . . ?
H43A_1 C43_1 H43B_1 108.5 . . ?
C43_1 C44_1 H44A_1 109.5 . . ?
C43_1 C44_1 H44B_1 109.5 . . ?
H44A_1 C44_1 H44B_1 109.5 . . ?
C43_1 C44_1 H44C_1 109.5 . . ?
H44A_1 C44_1 H44C_1 109.5 . . ?
H44B_1 C44_1 H44C_1 109.5 . . ?
O6_1 C45_1 C46_1 107.6(3) . . ?
O6_1 C45_1 H45A_1 110.2 . . ?
C46_1 C45_1 H45A_1 110.2 . . ?
O6_1 C45_1 H45B_1 110.2 . . ?
C46_1 C45_1 H45B_1 110.2 . . ?
H45A_1 C45_1 H45B_1 108.5 . . ?
C45_1 C46_1 H46A_1 109.5 . . ?
C45_1 C46_1 H46B_1 109.5 . . ?
H46A_1 C46_1 H46B_1 109.5 . . ?
C45_1 C46_1 H46C_1 109.5 . . ?
H46A_1 C46_1 H46C_1 109.5 . . ?
H46B_1 C46_1 H46C_1 109.5 . . ?
O7_1 C47_1 C48_1 106.8(3) . . ?
O7_1 C47_1 H47A_1 110.4 . . ?
C48_1 C47_1 H47A_1 110.4 . . ?
O7_1 C47_1 H47B_1 110.4 . . ?
C48_1 C47_1 H47B_1 110.4 . . ?
H47A_1 C47_1 H47B_1 108.6 . . ?
C47_1 C48_1 H48A_1 109.5 . . ?
C47_1 C48_1 H48B_1 109.5 . . ?
H48A_1 C48_1 H48B_1 109.5 . . ?
C47_1 C48_1 H48C_1 109.5 . . ?
H48A_1 C48_1 H48C_1 109.5 . . ?
H48B_1 C48_1 H48C_1 109.5 . . ?
O8_1 C49_1 C50_1 107.7(3) . . ?
O8_1 C49_1 H49A_1 110.2 . . ?
C50_1 C49_1 H49A_1 110.2 . . ?
O8_1 C49_1 H49B_1 110.2 . . ?
C50_1 C49_1 H49B_1 110.2 . . ?
H49A_1 C49_1 H49B_1 108.5 . . ?
C49_1 C50_1 H50A_1 109.5 . . ?
C49_1 C50_1 H50B_1 109.5 . . ?
H50A_1 C50_1 H50B_1 109.5 . . ?
C49_1 C50_1 H50C_1 109.5 . . ?
H50A_1 C50_1 H50C_1 109.5 . . ?
H50B_1 C50_1 H50C_1 109.5 . . ?
C2_1 O1_1 C17_1 119.9(2) . . ?
C4_1 O2_1 C19_1 118.0(3) . . ?
C22_1 O3_1 C39_1 119.9(2) . . ?
C24_1 O4_1 C41_1 118.8(3) . . ?
C28_1 O5_1 C43_1 120.4(2) . . ?
C30_1 O6_1 C45_1 117.3(3) . . ?
C36_1 O7_1 C47_1 118.3(3) . . ?
C38_1 O8_1 C49_1 119.3(2) . . ?
C2_2 C1_2 C6_2 120.0 . . ?
C2_2 C1_2 C8_2 119.4(4) . . ?
C6_2 C1_2 C8_2 120.6(4) . . ?
C1_2 C2_2 C3_2 120.0 . . ?
C1_2 C2_2 H2_2 120.0 . . ?
C3_2 C2_2 H2_2 120.0 . . ?
C2_2 C3_2 C4_2 120.0 . . ?
C2_2 C3_2 H3_2 120.0 . . ?
C4_2 C3_2 H3_2 120.0 . . ?
C5_2 C4_2 C3_2 120.0 . . ?
C5_2 C4_2 H4_2 120.0 . . ?
C3_2 C4_2 H4_2 120.0 . . ?
C4_2 C5_2 C6_2 120.0 . . ?
C4_2 C5_2 H5_2 120.0 . . ?
C6_2 C5_2 H5_2 120.0 . . ?
C5_2 C6_2 C1_2 120.0 . . ?
C5_2 C6_2 H6_2 120.0 . . ?
C1_2 C6_2 H6_2 120.0 . . ?
O1_2 C7_2 C8_2 109.0(7) . . ?
O1_2 C7_2 H7A_2 109.9 . . ?
C8_2 C7_2 H7A_2 109.9 . . ?
O1_2 C7_2 H7B_2 109.9 . . ?
C8_2 C7_2 H7B_2 109.9 . . ?
H7A_2 C7_2 H7B_2 108.3 . . ?
C7_2 C8_2 C1_2 111.0(8) . . ?
C7_2 C8_2 H8A_2 109.4 . . ?
C1_2 C8_2 H8A_2 109.4 . . ?
C7_2 C8_2 H8B_2 109.4 . . ?
C1_2 C8_2 H8B_2 109.4 . . ?
H8A_2 C8_2 H8B_2 108.0 . . ?
C7_2 O1_2 H1_2 109.5 . . ?
C2_3 C1_3 C6_3 120.0 . . ?
C2_3 C1_3 C8_3 123.1(10) . . ?
C6_3 C1_3 C8_3 116.6(9) . . ?
C3_3 C2_3 C1_3 120.0 . . ?
C3_3 C2_3 H2_3 120.0 . . ?
C1_3 C2_3 H2_3 120.0 . . ?
C4_3 C3_3 C2_3 120.0 . . ?
C4_3 C3_3 H3_3 120.0 . . ?
C2_3 C3_3 H3_3 120.0 . . ?
C3_3 C4_3 C5_3 120.0 . . ?
C3_3 C4_3 H4_3 120.0 . . ?
C5_3 C4_3 H4_3 120.0 . . ?
C4_3 C5_3 C6_3 120.0 . . ?
C4_3 C5_3 H5_3 120.0 . . ?
C6_3 C5_3 H5_3 120.0 . . ?
C5_3 C6_3 C1_3 120.0 . . ?
C5_3 C6_3 H6_3 120.0 . . ?
C1_3 C6_3 H6_3 120.0 . . ?
O1_3 C7_3 C8_3 110.8(12) . . ?
O1_3 C7_3 H7A_3 109.5 . . ?
C8_3 C7_3 H7A_3 109.5 . . ?
O1_3 C7_3 H7B_3 109.5 . . ?
C8_3 C7_3 H7B_3 109.5 . . ?
H7A_3 C7_3 H7B_3 108.1 . . ?
C7_3 C8_3 C1_3 102.4(12) . . ?
C7_3 C8_3 H8A_3 111.3 . . ?
C1_3 C8_3 H8A_3 111.3 . . ?
C7_3 C8_3 H8B_3 111.3 . . ?
C1_3 C8_3 H8B_3 111.3 . . ?
H8A_3 C8_3 H8B_3 109.2 . . ?
C7_3 O1_3 H1_3 109.5 . . ?

loop_
_geom_bond_atom_site_label_1
_geom_bond_atom_site_label_2
_geom_bond_distance
_geom_bond_site_symmetry_2
_geom_bond_publ_flag
C1_1 C6_1 1.377(4) . ?
C1_1 C2_1 1.415(4) . ?
C1_1 C7_1 1.537(4) . ?
C2_1 O1_1 1.367(3) . ?
C2_1 C3_1 1.384(4) . ?
C3_1 C4_1 1.377(4) . ?
C3_1 H3_1 0.9300 . ?
C4_1 C5_1 1.369(4) . ?
C4_1 O2_1 1.375(4) . ?
C5_1 C6_1 1.395(4) . ?
C5_1 H5_1 0.9300 . ?
C6_1 H6_1 0.9300 . ?
C7_1 C13_1 1.536(4) . ?
C7_1 C12_1 1.540(4) . ?
C7_1 C8_1 1.552(4) . ?
C8_1 C9_1 1.546(3) . ?
C8_1 H8A_1 0.9700 . ?
C8_1 H8B_1 0.9700 . ?
C9_1 C10_1 1.535(4) . ?
C9_1 C15_1 1.540(3) . ?
C9_1 C21_1 1.542(4) . ?
C10_1 C11_1 1.539(4) . ?
C10_1 H10A_1 0.9700 . ?
C10_1 H10B_1 0.9700 . ?
C11_1 C27_1 1.539(4) . ?
C11_1 C12_1 1.541(4) . ?
C11_1 C16_1 1.543(4) . ?
C12_1 H12A_1 0.9700 . ?
C12_1 H12B_1 0.9700 . ?
C13_1 C14_1 1.541(3) . ?
C13_1 H13A_1 0.9700 . ?
C13_1 H13B_1 0.9700 . ?
C14_1 C16_1 1.530(4) . ?
C14_1 C33_1 1.539(4) . ?
C14_1 C15_1 1.549(3) . ?
C15_1 H15A_1 0.9700 . ?
C15_1 H15B_1 0.9700 . ?
C16_1 H16A_1 0.9700 . ?
C16_1 H16B_1 0.9700 . ?
C17_1 O1_1 1.416(4) . ?
C17_1 C18_1 1.504(5) . ?
C17_1 H17A_1 0.9700 . ?
C17_1 H17B_1 0.9700 . ?
C18_1 H18A_1 0.9600 . ?
C18_1 H18B_1 0.9600 . ?
C18_1 H18C_1 0.9600 . ?
C19_1 O2_1 1.419(4) . ?
C19_1 C20_1 1.499(5) . ?
C19_1 H19A_1 0.9700 . ?
C19_1 H19B_1 0.9700 . ?
C20_1 H20A_1 0.9600 . ?
C20_1 H20B_1 0.9600 . ?
C20_1 H20C_1 0.9600 . ?
C21_1 C26_1 1.387(4) . ?
C21_1 C22_1 1.415(4) . ?
C22_1 O3_1 1.356(3) . ?
C22_1 C23_1 1.386(4) . ?
C23_1 C24_1 1.371(4) . ?
C23_1 H23_1 0.9300 . ?
C24_1 C25_1 1.374(4) . ?
C24_1 O4_1 1.388(4) . ?
C25_1 C26_1 1.406(4) . ?
C25_1 H25_1 0.9300 . ?
C26_1 H26_1 0.9300 . ?
C27_1 C32_1 1.384(4) . ?
C27_1 C28_1 1.415(4) . ?
C28_1 O5_1 1.368(3) . ?
C28_1 C29_1 1.377(4) . ?
C29_1 C30_1 1.385(4) . ?
C29_1 H29_1 0.9300 . ?
C30_1 C31_1 1.368(4) . ?
C30_1 O6_1 1.382(3) . ?
C31_1 C32_1 1.393(4) . ?
C31_1 H31_1 0.9300 . ?
C32_1 H32_1 0.9300 . ?
C33_1 C34_1 1.383(4) . ?
C33_1 C38_1 1.412(4) . ?
C34_1 C35_1 1.391(4) . ?
C34_1 H34_1 0.9300 . ?
C35_1 C36_1 1.370(4) . ?
C35_1 H35_1 0.9300 . ?
C36_1 O7_1 1.378(3) . ?
C36_1 C37_1 1.388(4) . ?
C37_1 C38_1 1.380(4) . ?
C37_1 H37_1 0.9300 . ?
C38_1 O8_1 1.368(3) . ?
C39_1 O3_1 1.420(3) . ?
C39_1 C40_1 1.487(4) . ?
C39_1 H39A_1 0.9700 . ?
C39_1 H39B_1 0.9700 . ?
C40_1 H40A_1 0.9600 . ?
C40_1 H40B_1 0.9600 . ?
C40_1 H40C_1 0.9600 . ?
C41_1 O4_1 1.393(4) . ?
C41_1 C42_1 1.535(5) . ?
C41_1 H41A_1 0.9700 . ?
C41_1 H41B_1 0.9700 . ?
C42_1 H42A_1 0.9600 . ?
C42_1 H42B_1 0.9600 . ?
C42_1 H42C_1 0.9600 . ?
C43_1 O5_1 1.419(4) . ?
C43_1 C44_1 1.492(5) . ?
C43_1 H43A_1 0.9700 . ?
C43_1 H43B_1 0.9700 . ?
C44_1 H44A_1 0.9600 . ?
C44_1 H44B_1 0.9600 . ?
C44_1 H44C_1 0.9600 . ?
C45_1 O6_1 1.430(4) . ?
C45_1 C46_1 1.495(5) . ?
C45_1 H45A_1 0.9700 . ?
C45_1 H45B_1 0.9700 . ?
C46_1 H46A_1 0.9600 . ?
C46_1 H46B_1 0.9600 . ?
C46_1 H46C_1 0.9600 . ?
C47_1 O7_1 1.416(4) . ?
C47_1 C48_1 1.519(5) . ?
C47_1 H47A_1 0.9700 . ?
C47_1 H47B_1 0.9700 . ?
C48_1 H48A_1 0.9600 . ?
C48_1 H48B_1 0.9600 . ?
C48_1 H48C_1 0.9600 . ?
C49_1 O8_1 1.424(3) . ?
C49_1 C50_1 1.487(4) . ?
C49_1 H49A_1 0.9700 . ?
C49_1 H49B_1 0.9700 . ?
C50_1 H50A_1 0.9600 . ?
C50_1 H50B_1 0.9600 . ?
C50_1 H50C_1 0.9600 . ?
C1_2 C2_2 1.3900 . ?
C1_2 C6_2 1.3900 . ?
C1_2 C8_2 1.532(8) . ?
C2_2 C3_2 1.3900 . ?
C2_2 H2_2 0.9300 . ?
C3_2 C4_2 1.3900 . ?
C3_2 H3_2 0.9300 . ?
C4_2 C5_2 1.3900 . ?
C4_2 H4_2 0.9300 . ?
C5_2 C6_2 1.3900 . ?
C5_2 H5_2 0.9300 . ?
C6_2 H6_2 0.9300 . ?
C7_2 O1_2 1.4304(11) . ?
C7_2 C8_2 1.519(8) . ?
C7_2 H7A_2 0.9700 . ?
C7_2 H7B_2 0.9700 . ?
C8_2 H8A_2 0.9700 . ?
C8_2 H8B_2 0.9700 . ?
O1_2 H1_2 0.8200 . ?
C1_3 C2_3 1.3900 . ?
C1_3 C6_3 1.3900 . ?
C1_3 C8_3 1.544(11) . ?
C2_3 C3_3 1.3900 . ?
C2_3 H2_3 0.9300 . ?
C3_3 C4_3 1.3900 . ?
C3_3 H3_3 0.9300 . ?
C4_3 C5_3 1.3900 . ?
C4_3 H4_3 0.9300 . ?
C5_3 C6_3 1.3900 . ?
C5_3 H5_3 0.9300 . ?
C6_3 H6_3 0.9300 . ?
C7_3 O1_3 1.4307(11) . ?
C7_3 C8_3 1.515(12) . ?
C7_3 H7A_3 0.9700 . ?
C7_3 H7B_3 0.9700 . ?
C8_3 H8A_3 0.9700 . ?
C8_3 H8B_3 0.9700 . ?
O1_3 H1_3 0.8200 . ?
